data_2221975
loop_
_publ_author_name
'Xiao, Yan-Feng'
'Li, Hong-Feng'
'Yan, Peng-Fei'
'Li, Guang-Ming'

_publ_section_title Bis[\m-1,1'-(ferrocene-1,1'-diyl)bis(butane-1,3-dionato)]di-\m-methanol-diiron(II)
_journal_coeditor_code CV2543
_journal_issue 6
_journal_name_full 'Acta Crystallographica Section E'
_journal_page_first m624
_journal_paper_doi 10.1107/S1600536809016353
_journal_volume 65
_journal_year 2009
_chemical_formula_iupac '[Fe4 (C9 H8 O2)4 (C H4 O)2]'
_chemical_formula_moiety 'C38 H40 Fe4 O10'
_chemical_formula_sum 'C38 H40 Fe4 O10'
_chemical_formula_weight 880.10
_chemical_name_systematic
;
Bis[\m-1,1'-(Ferrocene-1,1'-diyl)bis(butane-1,3-dionato)]di-\m-methanol-
diiron(II)
;
_space_group_IT_number 41
_symmetry_cell_setting orthorhombic
_symmetry_space_group_name_Hall 'A 2 -2ab'
_symmetry_space_group_name_H-M 'A b a 2'
_atom_sites_solution_hydrogens geom
_atom_sites_solution_primary direct
_atom_sites_solution_secondary difmap
_audit_creation_method SHELXL-97
_cell_angle_alpha 90.00
_cell_angle_beta 90.00
_cell_angle_gamma 90.00
_cell_formula_units_Z 4
_cell_length_a 14.599(3)
_cell_length_b 19.290(4)
_cell_length_c 12.955(3)
_cell_measurement_reflns_used 13899
_cell_measurement_temperature 291(2)
_cell_measurement_theta_max 27.47
_cell_measurement_theta_min 3.15
_cell_volume 3648.3(14)
_computing_cell_refinement 'RAPID-AUTO (Rigaku, 1998)'
_computing_data_collection 'RAPID-AUTO (Rigaku, 1998)'
_computing_data_reduction 'CrystalStructure (Rigaku/MSC, 2002)'
_computing_molecular_graphics 'SHELXTL (Sheldrick, 2008)'
_computing_publication_material 'SHELXL97 (Sheldrick, 2008)'
_computing_structure_refinement 'SHELXL97 (Sheldrick, 2008)'
_computing_structure_solution 'SHELXS97 (Sheldrick, 2008)'
_diffrn_ambient_temperature 291(2)
_diffrn_measured_fraction_theta_full 0.995
_diffrn_measured_fraction_theta_max 0.995
_diffrn_measurement_device_type 'Rigaku R-AXIS RAPID'
_diffrn_measurement_method \w
_diffrn_radiation_monochromator graphite
_diffrn_radiation_source 'fine-focus sealed tube'
_diffrn_radiation_type MoK\a
_diffrn_radiation_wavelength 0.71073
_diffrn_reflns_av_R_equivalents 0.0415
_diffrn_reflns_av_sigmaI/netI 0.0412
_diffrn_reflns_limit_h_max 18
_diffrn_reflns_limit_h_min -18
_diffrn_reflns_limit_k_max 24
_diffrn_reflns_limit_k_min -24
_diffrn_reflns_limit_l_max 16
_diffrn_reflns_limit_l_min -16
_diffrn_reflns_number 16837
_diffrn_reflns_theta_full 27.48
_diffrn_reflns_theta_max 27.48
_diffrn_reflns_theta_min 3.14
_diffrn_standards_decay_% 0
_diffrn_standards_interval_count 0
_diffrn_standards_interval_time 0
_diffrn_standards_number 0
_exptl_absorpt_coefficient_mu 1.617
_exptl_absorpt_correction_T_max 0.7370
_exptl_absorpt_correction_T_min 0.6852
_exptl_absorpt_correction_type multi-scan
_exptl_absorpt_process_details '(ABSCOR; Higashi, 1995)'
_exptl_crystal_colour colourless
_exptl_crystal_density_diffrn 1.602
_exptl_crystal_density_method 'not measured'
_exptl_crystal_description block
_exptl_crystal_F_000 1808
_exptl_crystal_size_max 0.25
_exptl_crystal_size_mid 0.22
_exptl_crystal_size_min 0.20
_refine_diff_density_max 0.243
_refine_diff_density_min -0.279
_refine_ls_abs_structure_details 'Flack (1983), 1899 Friedel pairs'
_refine_ls_abs_structure_Flack -0.001(16)
_refine_ls_extinction_coef 0.00077(11)
_refine_ls_extinction_expression Fc^*^=kFc[1+0.001xFc^2^\l^3^/sin(2\q)]^-1/4^
_refine_ls_extinction_method 'SHELXL97 (Sheldrick, 2008)'
_refine_ls_goodness_of_fit_ref 1.050
_refine_ls_hydrogen_treatment constr
_refine_ls_matrix_type full
_refine_ls_number_parameters 242
_refine_ls_number_reflns 4079
_refine_ls_number_restraints 13
_refine_ls_restrained_S_all 1.066
_refine_ls_R_factor_all 0.0399
_refine_ls_R_factor_gt 0.0306
_refine_ls_shift/su_max 0.002
_refine_ls_shift/su_mean 0.000
_refine_ls_structure_factor_coef Fsqd
_refine_ls_weighting_details 'calc w=1/[\s^2^(Fo^2^)+(0.0338P)^2^+0.1021P] where P=(Fo^2^+2Fc^2^)/3'
_refine_ls_weighting_scheme calc
_refine_ls_wR_factor_gt 0.0656
_refine_ls_wR_factor_ref 0.0686
_reflns_number_gt 3473
_reflns_number_total 4079
_reflns_threshold_expression I>2\s(I)
_cod_data_source_file cv2543.cif
_cod_data_source_block I
_cod_depositor_comments
;
The following automatic conversions were performed:
'_symmetry_cell_setting' value 'Orthorhombic' changed to 'orthorhombic'
according to '/home/saulius/struct/CIF-dictionaries/cif_core.dic'
dictionary named 'cif_core.dic' version 2.4.1 from
2010-06-29.

'_exptl_absorpt_correction_type' value 'Multi-scan' changed
to 'multi-scan' according to
'/home/saulius/struct/CIF-dictionaries/cif_core.dic' dictionary named
'cif_core.dic' version 2.4.1 from 2010-06-29.

Automatic conversion script
Id: cif_fix_enum 1527 2010-12-29 10:47:43Z saulius 

The following automatic conversions were performed:

'_symmetry_cell_setting' value 'Orthorhombic' changed to
'orthorhombic' according to
/home/saulius/struct/CIF-dictionaries/cif_core.dic dictionary named
'cif_core.dic' version 2.4.1 from
2010-06-29.

'_exptl_absorpt_correction_type' value 'Multi-scan'
changed to 'multi-scan' according to
/home/saulius/struct/CIF-dictionaries/cif_core.dic dictionary named
'cif_core.dic' version 2.4.1 from 2010-06-29.

Automatic conversion script
Id: cif_fix_values 1715 2011-07-08 13:25:40Z adriana 
;
_cod_original_cell_volume 3648.5(13)
_cod_original_sg_symbol_Hall 'A 2 -2ac'
_cod_database_code 2221975
_cod_database_fobs_code 2221975

loop_
_symmetry_equiv_pos_as_xyz
'x, y, z'
'-x, -y, z'
'x+1/2, -y+1/2, z'
'-x+1/2, y+1/2, z'
'x, y+1/2, z+1/2'
'-x, -y+1/2, z+1/2'
'x+1/2, -y+1, z+1/2'
'-x+1/2, y+1, z+1/2'

loop_
_atom_site_type_symbol
_atom_site_label
_atom_site_fract_x
_atom_site_fract_y
_atom_site_fract_z
_atom_site_U_iso_or_equiv
_atom_site_adp_type
_atom_site_calc_flag
_atom_site_refinement_flags
_atom_site_occupancy
_atom_site_disorder_assembly
_atom_site_disorder_group
C C1 0.19291(19) 0.81289(13) 0.8190(2) 0.0354(7) Uani d . 1 . .
C C2 0.26358(18) 0.76630(12) 0.7841(4) 0.0447(7) Uani d . 1 . .
H H2 0.2613 0.7380 0.7213 0.054 Uiso calc R 1 . .
C C3 0.3373(2) 0.76887(17) 0.8546(3) 0.0512(9) Uani d . 1 . .
H H3 0.3945 0.7425 0.8498 0.061 Uiso calc R 1 . .
C C4 0.3135(2) 0.81604(17) 0.9337(3) 0.0506(8) Uani d . 1 . .
H H4 0.3518 0.8282 0.9931 0.061 Uiso calc R 1 . .
C C5 0.2264(2) 0.84401(15) 0.9114(2) 0.0407(7) Uani d . 1 . .
H H5 0.1938 0.8784 0.9533 0.049 Uiso calc R 1 . .
C C6 0.3017(2) 0.93295(15) 0.6728(2) 0.0423(7) Uani d . 1 . .
H H6 0.2494 0.9363 0.6257 0.051 Uiso calc R 1 . .
C C7 0.3795(2) 0.88989(17) 0.6594(3) 0.0504(8) Uani d . 1 . .
H H7 0.3905 0.8584 0.6013 0.060 Uiso calc R 1 . .
C C8 0.4386(2) 0.90046(18) 0.7442(3) 0.0534(9) Uani d . 1 . .
H H8 0.4974 0.8772 0.7553 0.064 Uiso calc R 1 . .
C C9 0.39808(19) 0.94907(15) 0.8111(3) 0.0445(8) Uani d . 1 . .
H H9 0.4241 0.9658 0.8763 0.053 Uiso calc R 1 . .
C C10 0.31223(18) 0.96990(14) 0.7674(2) 0.0345(7) Uani d . 1 . .
C C11 0.10328(17) 0.83008(12) 0.7745(2) 0.0330(7) Uani d . 1 . .
C C12 0.0715(2) 0.79896(15) 0.6841(2) 0.0374(7) Uani d . 1 . .
H H12 0.1085 0.7663 0.6518 0.045 Uiso calc R 1 . .
C C13 -0.0128(2) 0.81460(14) 0.6404(2) 0.0360(6) Uani d . 1 . .
C C14 -0.0418(2) 0.77915(17) 0.5423(3) 0.0506(8) Uani d . 1 . .
H H14A -0.1028 0.7613 0.5503 0.076 Uiso calc R 1 . .
H H14B -0.0005 0.7417 0.5276 0.076 Uiso calc R 1 . .
H H14C -0.0406 0.8118 0.4864 0.076 Uiso calc R 1 . .
C C15 0.24318(18) 1.01769(12) 0.8099(2) 0.0318(7) Uani d . 1 . .
C C16 0.2553(2) 1.04853(15) 0.9063(3) 0.0444(7) Uani d . 1 . .
H H16 0.3070 1.0368 0.9445 0.053 Uiso calc R 1 . .
C C17 0.1943(2) 1.09561(14) 0.9477(2) 0.0387(7) Uani d . 1 . .
C C18 0.2130(3) 1.12866(18) 1.0513(3) 0.0588(10) Uani d . 1 . .
H H18A 0.2171 1.1780 1.0432 0.088 Uiso calc R 1 . .
H H18B 0.2696 1.1112 1.0785 0.088 Uiso calc R 1 . .
H H18C 0.1640 1.1178 1.0980 0.088 Uiso calc R 1 . .
C C19 0.0000 1.0000 0.5883(5) 0.087(2) Uani d SU 1 . .
H H19A -0.0225 1.0437 0.5636 0.130 Uiso calc PR 0.50 . .
H H19B -0.0388 0.9634 0.5636 0.130 Uiso calc PR 0.50 . .
H H19C 0.0613 0.9929 0.5636 0.130 Uiso calc PR 0.50 . .
C C20 0.0000 1.0000 0.9899(4) 0.078(2) Uani d SU 1 . .
H H20A -0.0137 0.9542 1.0146 0.117 Uiso calc PR 0.50 . .
H H20B -0.0455 1.0319 1.0146 0.117 Uiso calc PR 0.50 . .
H H20C 0.0592 1.0139 1.0146 0.117 Uiso calc PR 0.50 . .
Fe Fe1 -0.05321(2) 0.929603(15) 0.78857(4) 0.02974(10) Uani d . 1 . .
Fe Fe2 0.31370(2) 0.865393(17) 0.79403(4) 0.03331(10) Uani d . 1 . .
O O1 0.05773(13) 0.87374(10) 0.82598(15) 0.0409(5) Uani d . 1 . .
O O2 -0.06968(14) 0.85889(10) 0.67618(17) 0.0406(5) Uani d . 1 . .
O O3 0.17416(13) 1.02878(10) 0.75155(16) 0.0367(5) Uani d . 1 . .
O O4 0.11978(14) 1.11480(9) 0.90521(16) 0.0382(5) Uani d . 1 . .
O O5 0.0000 1.0000 0.6928(2) 0.0346(7) Uani d S 1 . .
H H20 -0.0100 1.0397 0.7126 0.052 Uiso d PR 0.50 . .
O O6 0.0000 1.0000 0.8820(2) 0.0319(7) Uani d S 1 . .
H H21 0.0530 1.0026 0.8623 0.048 Uiso d PR 0.50 . .

loop_
_atom_site_aniso_label
_atom_site_aniso_U_11
_atom_site_aniso_U_22
_atom_site_aniso_U_33
_atom_site_aniso_U_12
_atom_site_aniso_U_13
_atom_site_aniso_U_23
C1 0.0409(16) 0.0301(12) 0.0351(19) 0.0054(11) 0.0030(11) 0.0041(12)
C2 0.0463(15) 0.0309(12) 0.0568(18) 0.0085(10) 0.004(2) -0.0019(19)
C3 0.0468(19) 0.0421(17) 0.065(2) 0.0151(15) -0.0060(17) 0.0099(17)
C4 0.055(2) 0.059(2) 0.0379(18) 0.0072(16) -0.0096(15) 0.0118(16)
C5 0.0437(18) 0.0459(17) 0.0327(15) 0.0087(13) -0.0019(13) 0.0055(14)
C6 0.0486(19) 0.0465(17) 0.0320(16) 0.0059(13) 0.0039(14) 0.0056(14)
C7 0.056(2) 0.0577(19) 0.0376(17) 0.0114(16) 0.0106(15) -0.0005(16)
C8 0.0356(17) 0.058(2) 0.066(2) 0.0113(15) 0.0113(16) 0.0046(18)
C9 0.0336(14) 0.0454(15) 0.055(3) 0.0009(12) -0.0060(14) -0.0036(16)
C10 0.0340(14) 0.0336(13) 0.036(2) 0.0000(10) -0.0001(12) 0.0033(12)
C11 0.0377(14) 0.0269(11) 0.0345(18) -0.0003(10) 0.0080(13) -0.0012(13)
C12 0.0381(16) 0.0370(15) 0.0371(16) 0.0054(12) 0.0066(13) -0.0091(13)
C13 0.0421(17) 0.0307(13) 0.0352(15) -0.0099(12) 0.0066(13) -0.0059(12)
C14 0.049(2) 0.055(2) 0.0480(19) -0.0067(15) 0.0030(15) -0.0194(17)
C15 0.0344(14) 0.0265(11) 0.0347(19) -0.0048(9) -0.0053(12) 0.0027(12)
C16 0.0420(17) 0.0434(15) 0.0479(19) 0.0061(13) -0.0190(15) -0.0071(16)
C17 0.0453(18) 0.0296(14) 0.0412(17) -0.0037(12) -0.0112(14) -0.0044(13)
C18 0.066(2) 0.061(2) 0.0492(19) 0.0117(16) -0.023(2) -0.0177(18)
C19 0.146(7) 0.085(4) 0.030(3) -0.044(4) 0.000 0.000
C20 0.103(5) 0.102(5) 0.028(3) -0.047(4) 0.000 0.000
Fe1 0.03050(18) 0.02938(16) 0.02933(18) -0.00004(12) 0.0040(2) -0.0034(2)
Fe2 0.03464(19) 0.03372(17) 0.03157(19) 0.00768(13) -0.0017(3) -0.0015(2)
O1 0.0402(11) 0.0450(11) 0.0374(11) 0.0151(9) -0.0024(8) -0.0119(9)
O2 0.0365(12) 0.0411(11) 0.0442(12) 0.0003(9) -0.0024(10) -0.0119(10)
O3 0.0345(11) 0.0389(10) 0.0366(10) 0.0042(8) -0.0050(8) -0.0024(9)
O4 0.0397(12) 0.0296(10) 0.0452(12) 0.0028(9) -0.0111(10) -0.0053(9)
O5 0.038(2) 0.0422(18) 0.0235(15) -0.0045(14) 0.000 0.000
O6 0.042(2) 0.0326(16) 0.0215(14) -0.0051(13) 0.000 0.000

loop_
_atom_type_symbol
_atom_type_description
_atom_type_scat_dispersion_real
_atom_type_scat_dispersion_imag
_atom_type_scat_source
C C 0.0033 0.0016 'International Tables Vol C Tables 4.2.6.8 and 6.1.1.4'
H H 0.0000 0.0000 'International Tables Vol C Tables 4.2.6.8 and 6.1.1.4'
O O 0.0106 0.0060 'International Tables Vol C Tables 4.2.6.8 and 6.1.1.4'
Fe Fe 0.3463 0.8444 'International Tables Vol C Tables 4.2.6.8 and 6.1.1.4'

loop_
_geom_angle_atom_site_label_1
_geom_angle_atom_site_label_2
_geom_angle_atom_site_label_3
_geom_angle_site_symmetry_1
_geom_angle_site_symmetry_3
_geom_angle
_geom_angle_publ_flag
C5 C1 C2 . . 106.3(3) ?
C5 C1 C11 . . 122.7(2) ?
C2 C1 C11 . . 131.0(3) ?
C5 C1 Fe2 . . 68.37(17) ?
C2 C1 Fe2 . . 69.16(15) ?
C11 C1 Fe2 . . 126.20(18) ?
C3 C2 C1 . . 108.7(3) ?
C3 C2 Fe2 . . 69.82(18) ?
C1 C2 Fe2 . . 69.79(15) ?
C3 C2 H2 . . 125.6 ?
C1 C2 H2 . . 125.6 ?
Fe2 C2 H2 . . 125.6 ?
C2 C3 C4 . . 107.7(3) ?
C2 C3 Fe2 . . 69.89(16) ?
C4 C3 Fe2 . . 69.60(18) ?
C2 C3 H3 . . 126.1 ?
C4 C3 H3 . . 126.1 ?
Fe2 C3 H3 . . 126.1 ?
C5 C4 C3 . . 108.6(3) ?
C5 C4 Fe2 . . 69.05(18) ?
C3 C4 Fe2 . . 70.0(2) ?
C5 C4 H4 . . 125.7 ?
C3 C4 H4 . . 125.7 ?
Fe2 C4 H4 . . 125.7 ?
C4 C5 C1 . . 108.6(3) ?
C4 C5 Fe2 . . 70.37(19) ?
C1 C5 Fe2 . . 70.80(17) ?
C4 C5 H5 . . 125.7 ?
C1 C5 H5 . . 125.7 ?
Fe2 C5 H5 . . 125.7 ?
C7 C6 C10 . . 108.2(3) ?
C7 C6 Fe2 . . 69.68(18) ?
C10 C6 Fe2 . . 69.52(17) ?
C7 C6 H6 . . 125.9 ?
C10 C6 H6 . . 125.9 ?
Fe2 C6 H6 . . 125.9 ?
C8 C7 C6 . . 108.0(3) ?
C8 C7 Fe2 . . 69.91(19) ?
C6 C7 Fe2 . . 69.78(18) ?
C8 C7 H7 . . 126.0 ?
C6 C7 H7 . . 126.0 ?
Fe2 C7 H7 . . 126.0 ?
C9 C8 C7 . . 108.6(3) ?
C9 C8 Fe2 . . 69.65(17) ?
C7 C8 Fe2 . . 69.76(19) ?
C9 C8 H8 . . 125.7 ?
C7 C8 H8 . . 125.7 ?
Fe2 C8 H8 . . 125.7 ?
C8 C9 C10 . . 108.1(3) ?
C8 C9 Fe2 . . 70.11(18) ?
C10 C9 Fe2 . . 69.58(15) ?
C8 C9 H9 . . 125.9 ?
C10 C9 H9 . . 125.9 ?
Fe2 C9 H9 . . 125.9 ?
C6 C10 C9 . . 107.1(3) ?
C6 C10 C15 . . 124.1(3) ?
C9 C10 C15 . . 128.8(3) ?
C6 C10 Fe2 . . 69.71(16) ?
C9 C10 Fe2 . . 69.37(16) ?
C15 C10 Fe2 . . 124.13(18) ?
O1 C11 C12 . . 123.7(2) ?
O1 C11 C1 . . 114.4(2) ?
C12 C11 C1 . . 121.9(2) ?
C13 C12 C11 . . 123.0(2) ?
C13 C12 H12 . . 118.5 ?
C11 C12 H12 . . 118.5 ?
O2 C13 C12 . . 124.9(3) ?
O2 C13 C14 . . 115.3(3) ?
C12 C13 C14 . . 119.7(3) ?
C13 C14 H14A . . 109.5 ?
C13 C14 H14B . . 109.5 ?
H14A C14 H14B . . 109.5 ?
C13 C14 H14C . . 109.5 ?
H14A C14 H14C . . 109.5 ?
H14B C14 H14C . . 109.5 ?
O3 C15 C16 . . 124.0(3) ?
O3 C15 C10 . . 115.0(2) ?
C16 C15 C10 . . 121.0(3) ?
C17 C16 C15 . . 123.1(3) ?
C17 C16 H16 . . 118.4 ?
C15 C16 H16 . . 118.4 ?
O4 C17 C16 . . 125.1(3) ?
O4 C17 C18 . . 114.5(3) ?
C16 C17 C18 . . 120.4(3) ?
C17 C18 H18A . . 109.5 ?
C17 C18 H18B . . 109.5 ?
H18A C18 H18B . . 109.5 ?
C17 C18 H18C . . 109.5 ?
H18A C18 H18C . . 109.5 ?
H18B C18 H18C . . 109.5 ?
O5 C19 H19A . . 109.5 ?
O5 C19 H19B . . 109.5 ?
H19A C19 H19B . . 109.5 ?
O5 C19 H19C . . 109.5 ?
H19A C19 H19C . . 109.5 ?
H19B C19 H19C . . 109.5 ?
O6 C20 H20A . . 109.5 ?
O6 C20 H20B . . 109.5 ?
H20A C20 H20B . . 109.5 ?
O6 C20 H20C . . 109.5 ?
H20A C20 H20C . . 109.5 ?
H20B C20 H20C . . 109.5 ?
O6 Fe1 O4 . 2_575 91.29(9) ?
O6 Fe1 O5 . . 76.14(7) ?
O4 Fe1 O5 2_575 . 162.62(7) ?
O6 Fe1 O3 . 2_575 102.60(6) ?
O4 Fe1 O3 2_575 2_575 85.61(8) ?
O5 Fe1 O3 . 2_575 85.50(6) ?
O6 Fe1 O1 . . 84.48(6) ?
O4 Fe1 O1 2_575 . 88.83(9) ?
O5 Fe1 O1 . . 101.62(6) ?
O3 Fe1 O1 2_575 . 171.08(8) ?
O6 Fe1 O2 . . 163.02(7) ?
O4 Fe1 O2 2_575 . 101.51(8) ?
O5 Fe1 O2 . . 93.34(9) ?
O3 Fe1 O2 2_575 . 89.60(8) ?
O1 Fe1 O2 . . 84.66(8) ?
C5 Fe2 C9 . . 117.30(13) ?
C5 Fe2 C4 . . 40.58(12) ?
C9 Fe2 C4 . . 105.82(14) ?
C5 Fe2 C10 . . 108.69(11) ?
C9 Fe2 C10 . . 41.04(11) ?
C4 Fe2 C10 . . 127.46(13) ?
C5 Fe2 C7 . . 169.03(13) ?
C9 Fe2 C7 . . 68.09(14) ?
C4 Fe2 C7 . . 149.56(14) ?
C10 Fe2 C7 . . 68.51(12) ?
C5 Fe2 C6 . . 130.60(12) ?
C9 Fe2 C6 . . 68.41(14) ?
C4 Fe2 C6 . . 167.07(13) ?
C10 Fe2 C6 . . 40.77(12) ?
C7 Fe2 C6 . . 40.54(12) ?
C5 Fe2 C8 . . 149.67(14) ?
C9 Fe2 C8 . . 40.23(13) ?
C4 Fe2 C8 . . 115.68(15) ?
C10 Fe2 C8 . . 68.34(12) ?
C7 Fe2 C8 . . 40.33(14) ?
C6 Fe2 C8 . . 67.97(14) ?
C5 Fe2 C3 . . 68.49(13) ?
C9 Fe2 C3 . . 125.10(14) ?
C4 Fe2 C3 . . 40.38(14) ?
C10 Fe2 C3 . . 164.08(13) ?
C7 Fe2 C3 . . 117.22(14) ?
C6 Fe2 C3 . . 152.39(14) ?
C8 Fe2 C3 . . 105.73(14) ?
C5 Fe2 C2 . . 68.45(15) ?
C9 Fe2 C2 . . 163.45(11) ?
C4 Fe2 C2 . . 67.72(17) ?
C10 Fe2 C2 . . 154.74(12) ?
C7 Fe2 C2 . . 109.24(16) ?
C6 Fe2 C2 . . 120.98(16) ?
C8 Fe2 C2 . . 127.27(13) ?
C3 Fe2 C2 . . 40.29(14) ?
C5 Fe2 C1 . . 40.83(11) ?
C9 Fe2 C1 . . 152.63(12) ?
C4 Fe2 C1 . . 68.34(12) ?
C10 Fe2 C1 . . 120.15(10) ?
C7 Fe2 C1 . . 130.52(13) ?
C6 Fe2 C1 . . 111.11(12) ?
C8 Fe2 C1 . . 166.90(13) ?
C3 Fe2 C1 . . 68.70(12) ?
C2 Fe2 C1 . . 41.05(10) ?
C11 O1 Fe1 . . 131.01(19) ?
C13 O2 Fe1 . . 129.69(19) ?
C15 O3 Fe1 . 2_575 128.48(19) ?
C17 O4 Fe1 . 2_575 128.29(18) ?
C19 O5 Fe1 . 2_575 128.41(7) ?
C19 O5 Fe1 . . 128.41(7) ?
Fe1 O5 Fe1 2_575 . 103.19(13) ?
C19 O5 H20 . . 108.2 ?
Fe1 O5 H20 2_575 . 40.6 ?
Fe1 O5 H20 . . 111.8 ?
C20 O6 Fe1 . . 127.74(6) ?
C20 O6 Fe1 . 2_575 127.74(6) ?
Fe1 O6 Fe1 . 2_575 104.52(13) ?
C20 O6 H21 . . 108.2 ?
Fe1 O6 H21 . . 102.9 ?
Fe1 O6 H21 2_575 . 52.7 ?

loop_
_geom_bond_atom_site_label_1
_geom_bond_atom_site_label_2
_geom_bond_site_symmetry_2
_geom_bond_distance
_geom_bond_publ_flag
C1 C5 . 1.426(4) ?
C1 C2 . 1.441(4) ?
C1 C11 . 1.468(4) ?
C1 Fe2 . 2.059(3) ?
C2 C3 . 1.412(5) ?
C2 Fe2 . 2.051(3) ?
C2 H2 . 0.9800 ?
C3 C4 . 1.413(5) ?
C3 Fe2 . 2.050(3) ?
C3 H3 . 0.9800 ?
C4 C5 . 1.412(4) ?
C4 Fe2 . 2.044(3) ?
C4 H4 . 0.9800 ?
C5 Fe2 . 2.027(3) ?
C5 H5 . 0.9800 ?
C6 C7 . 1.418(4) ?
C6 C10 . 1.426(4) ?
C6 Fe2 . 2.048(3) ?
C6 H6 . 0.9800 ?
C7 C8 . 1.412(5) ?
C7 Fe2 . 2.047(3) ?
C7 H7 . 0.9800 ?
C8 C9 . 1.407(4) ?
C8 Fe2 . 2.049(3) ?
C8 H8 . 0.9800 ?
C9 C10 . 1.433(4) ?
C9 Fe2 . 2.043(3) ?
C9 H9 . 0.9800 ?
C10 C15 . 1.473(4) ?
C10 Fe2 . 2.045(3) ?
C11 O1 . 1.263(3) ?
C11 C12 . 1.395(4) ?
C12 C13 . 1.389(4) ?
C12 H12 . 0.9300 ?
C13 O2 . 1.279(3) ?
C13 C14 . 1.503(4) ?
C14 H14A . 0.9600 ?
C14 H14B . 0.9600 ?
C14 H14C . 0.9600 ?
C15 O3 . 1.278(3) ?
C15 C16 . 1.394(4) ?
C16 C17 . 1.381(4) ?
C16 H16 . 0.9300 ?
C17 O4 . 1.274(3) ?
C17 C18 . 1.511(4) ?
C18 H18A . 0.9600 ?
C18 H18B . 0.9600 ?
C18 H18C . 0.9600 ?
C19 O5 . 1.355(7) ?
C19 H19A . 0.9600 ?
C19 H19B . 0.9600 ?
C19 H19C . 0.9600 ?
C20 O6 . 1.398(6) ?
C20 H20A . 0.9600 ?
C20 H20B . 0.9600 ?
C20 H20C . 0.9600 ?
Fe1 O6 . 1.9783(17) ?
Fe1 O4 2_575 1.991(2) ?
Fe1 O5 . 1.9964(18) ?
Fe1 O3 2_575 1.9982(19) ?
Fe1 O1 . 2.0048(19) ?
Fe1 O2 . 2.010(2) ?
O3 Fe1 2_575 1.9982(19) ?
O4 Fe1 2_575 1.991(2) ?
O5 Fe1 2_575 1.9964(18) ?
O5 H20 . 0.8211 ?
O6 Fe1 2_575 1.9783(17) ?
O6 H21 . 0.8158 ?

loop_
_geom_hbond_atom_site_label_D
_geom_hbond_atom_site_label_H
_geom_hbond_atom_site_label_A
_geom_hbond_site_symmetry_A
_geom_hbond_distance_DH
_geom_hbond_distance_HA
_geom_hbond_distance_DA
_geom_hbond_angle_DHA
_geom_hbond_publ_flag
C20 H20A O4 2_575 0.96 2.49 3.028(3) 115.6 n
C20 H20C O4 . 0.96 2.57 3.028(3) 109.8 n
C19 H19B O2 . 0.96 2.53 3.121(3) 120.0 n
C3 H3 O4 4_545 0.98 2.57 3.107(4) 114.2 n
O6 H21 O4 . 0.82 2.44 2.8377(19) 111.3 n
O6 H21 O3 . 0.82 2.33 3.103(3) 157.6 n
O5 H20 O1 2_575 0.82 2.33 3.101(3) 156.7 n
O5 H20 O2 2_575 0.82 2.32 2.914(2) 129.3 n
